data_4002692
loop_
_publ_author_name
'Plonka, Anna M.'
'Chen, Xianyin'
'Wang, Hao'
'Krishna, Rajamani'
'Dong, Xinglong'
'Banerjee, Debasis'
'Woerner, William R.'
'Han, Yu'
'Li, Jing'
'Parise, John B.'

_publ_section_title
;
 Light Hydrocarbon Adsorption Mechanisms in Two Calcium-Based Microporous
 Metal Organic Frameworks
;
_journal_coden_ASTM CMATEX
_journal_issue 6
_journal_name_full 'Chemistry of Materials'
_journal_page_first 1636
_journal_page_last 1646
_journal_paper_doi 10.1021/acs.chemmater.5b03792
_journal_volume 28
_journal_year 2016
_chemical_formula_sum 'C14.67 H9.35 Ca O6 S'
_chemical_formula_weight 353.78
_chemical_name_common SBMOF1_C2H4
_space_group_IT_number 14
_symmetry_cell_setting monoclinic
_symmetry_space_group_name_Hall '-P 2yn'
_symmetry_space_group_name_H-M 'P 1 21/n 1'
_atom_sites_solution_hydrogens geom
_atom_sites_solution_primary direct
_atom_sites_solution_secondary difmap
_audit_creation_method SHELXL-97
_cell_angle_alpha 90.00
_cell_angle_beta 101.062(3)
_cell_angle_gamma 90.00
_cell_formula_units_Z 4
_cell_length_a 11.5955(3)
_cell_length_b 5.55810(10)
_cell_length_c 22.9548(5)
_cell_measurement_temperature 100(2)
_cell_volume 1451.93(6)
_computing_cell_refinement
;
CrysAlisPro 
;
_computing_data_collection
;
CrysAlisPro, (Oxford Diffraction Ltd.2010)
;
_computing_data_reduction
;
CrysAlisPro
;
_computing_molecular_graphics 'CrystalMaker, Mercury and Vesta'
_computing_publication_material SHELXL97
_computing_structure_refinement 'SHELXL97 (Sheldrick, 2008)'
_computing_structure_solution 'SHELXS97 (Sheldrick, 2008)'
_diffrn_ambient_temperature 100(2)
_diffrn_detector_area_resol_mean 10.4962
_diffrn_measured_fraction_theta_full 0.998
_diffrn_measured_fraction_theta_max 0.998
_diffrn_measurement_device_type 'Xcalibur, Atlas, Gemini'
_diffrn_measurement_method '\w scans'
_diffrn_radiation_monochromator graphite
_diffrn_radiation_source 'Enhance (Mo) X-ray Source'
_diffrn_radiation_type MoK\a
_diffrn_radiation_wavelength 0.71073
_diffrn_reflns_av_R_equivalents 0.0374
_diffrn_reflns_av_sigmaI/netI 0.0282
_diffrn_reflns_limit_h_max 16
_diffrn_reflns_limit_h_min -16
_diffrn_reflns_limit_k_max 7
_diffrn_reflns_limit_k_min -7
_diffrn_reflns_limit_l_max 32
_diffrn_reflns_limit_l_min -32
_diffrn_reflns_number 23013
_diffrn_reflns_theta_full 30.51
_diffrn_reflns_theta_max 30.51
_diffrn_reflns_theta_min 3.78
_diffrn_standards_interval_count .
_diffrn_standards_interval_time .
_diffrn_standards_number 0
_exptl_absorpt_coefficient_mu 0.604
_exptl_absorpt_correction_T_max 0.9704
_exptl_absorpt_correction_T_min 0.9311
_exptl_absorpt_correction_type multi-scan
_exptl_absorpt_process_details
;
(CrysAlisPro, Oxford Diffraction Ltd, 2010),
;
_exptl_crystal_colour colorless
_exptl_crystal_density_diffrn 1.618
_exptl_crystal_density_method 'not measured'
_exptl_crystal_description block
_exptl_crystal_F_000 725.8
_exptl_crystal_size_max 0.12
_exptl_crystal_size_mid 0.06
_exptl_crystal_size_min 0.05
_refine_diff_density_max 1.373
_refine_diff_density_min -0.539
_refine_diff_density_rms 0.079
_refine_ls_extinction_method none
_refine_ls_goodness_of_fit_ref 1.053
_refine_ls_hydrogen_treatment constr
_refine_ls_matrix_type full
_refine_ls_number_parameters 213
_refine_ls_number_reflns 4416
_refine_ls_number_restraints 18
_refine_ls_restrained_S_all 1.069
_refine_ls_R_factor_all 0.0442
_refine_ls_R_factor_gt 0.0346
_refine_ls_shift/su_max 0.001
_refine_ls_shift/su_mean 0.000
_refine_ls_structure_factor_coef Fsqd
_refine_ls_weighting_details 'calc w=1/[\s^2^(Fo^2^)+(0.0432P)^2^+1.0453P] where P=(Fo^2^+2Fc^2^)/3'
_refine_ls_weighting_scheme calc
_refine_ls_wR_factor_gt 0.0845
_refine_ls_wR_factor_ref 0.0905
_reflns_number_gt 3729
_reflns_number_total 4416
_reflns_threshold_expression >2sigma(I)
_cod_data_source_file cm5b03792_si_004.cif
_cod_data_source_block global
_cod_original_sg_symbol_H-M 'P 21/n'
_cod_database_code 4002692

loop_
_symmetry_equiv_pos_as_xyz
'x, y, z'
'-x+1/2, y+1/2, -z+1/2'
'-x, -y, -z'
'x-1/2, -y-1/2, z-1/2'

loop_
_atom_site_label
_atom_site_type_symbol
_atom_site_fract_x
_atom_site_fract_y
_atom_site_fract_z
_atom_site_U_iso_or_equiv
_atom_site_adp_type
_atom_site_occupancy
_atom_site_symmetry_multiplicity
_atom_site_calc_flag
_atom_site_refinement_flags
_atom_site_disorder_assembly
_atom_site_disorder_group
O2 O 0.73729(10) 0.4786(2) 0.67232(5) 0.0138(2) Uani 1 1 d . . .
C14 C 0.72776(13) 0.2633(3) 0.65555(6) 0.0106(3) Uani 1 1 d . . .
Ca1 Ca 0.36319(3) 0.24220(5) 0.279171(13) 0.00925(8) Uani 1 1 d . . .
S1 S 0.60426(3) 0.03343(6) 0.394666(15) 0.01041(9) Uani 1 1 d . . .
O3 O 1.01164(10) 0.4744(2) 0.25206(5) 0.0150(2) Uani 1 1 d . . .
O1 O 0.74104(10) 0.0866(2) 0.69107(5) 0.0130(2) Uani 1 1 d . . .
O6 O 0.50603(9) 0.1911(2) 0.37164(5) 0.0131(2) Uani 1 1 d . . .
O4 O 1.04045(10) 0.0793(2) 0.24321(5) 0.0157(2) Uani 1 1 d . . .
O5 O 0.58752(10) -0.22328(19) 0.39113(5) 0.0134(2) Uani 1 1 d . . .
C11 C 0.70469(13) 0.2102(3) 0.59021(6) 0.0110(3) Uani 1 1 d . . .
C12 C 0.73740(14) -0.0105(3) 0.56944(7) 0.0142(3) Uani 1 1 d . . .
H12 H 0.7768 -0.1234 0.5959 0.017 Uiso 1 1 calc R . .
C5 C 0.72159(13) 0.1073(3) 0.35948(6) 0.0112(3) Uani 1 1 d . . .
C8 C 0.65030(13) 0.1088(3) 0.47036(6) 0.0110(3) Uani 1 1 d . . .
C2 C 0.90071(13) 0.2069(3) 0.29904(6) 0.0113(3) Uani 1 1 d . . .
C3 C 0.90060(13) -0.0104(3) 0.32949(7) 0.0135(3) Uani 1 1 d . . .
H3 H 0.9601 -0.1221 0.3290 0.016 Uiso 1 1 calc R . .
C4 C 0.81169(14) -0.0599(3) 0.36058(7) 0.0135(3) Uani 1 1 d . . .
H4 H 0.8122 -0.2025 0.3818 0.016 Uiso 1 1 calc R . .
C9 C 0.62029(14) 0.3323(3) 0.49026(7) 0.0138(3) Uani 1 1 d . . .
H9 H 0.5821 0.4461 0.4637 0.017 Uiso 1 1 calc R . .
C7 C 0.81221(13) 0.3750(3) 0.30039(7) 0.0123(3) Uani 1 1 d . . .
H7 H 0.8142 0.5219 0.2812 0.015 Uiso 1 1 calc R . .
C13 C 0.71094(14) -0.0612(3) 0.50899(7) 0.0143(3) Uani 1 1 d . . .
H13 H 0.7335 -0.2068 0.4946 0.017 Uiso 1 1 calc R . .
C1 C 0.99290(13) 0.2577(3) 0.26199(7) 0.0113(3) Uani 1 1 d . . .
C6 C 0.72097(13) 0.3264(3) 0.32993(7) 0.0129(3) Uani 1 1 d . . .
H6 H 0.6609 0.4372 0.3300 0.016 Uiso 1 1 calc R . .
C10 C 0.64849(13) 0.3821(3) 0.55056(6) 0.0135(3) Uani 1 1 d . . .
H10 H 0.6297 0.5313 0.5646 0.016 Uiso 1 1 calc R . .
C1E C 0.97019(13) 0.4053(3) 0.49113(6) 0.090(9) Uani 0.32(3) 1 d PRD . 1
H1E H 0.9616 0.3388 0.4472 0.108 Uiso 0.32(3) 1 d PRD . 1
H2E H 0.9303 0.2965 0.5193 0.108 Uiso 0.32(3) 1 d PRD . 1
C2E C 0.99025(13) 0.5082(3) 0.52644(6) 0.113(11) Uani 0.36(3) 1 d PRD . 2
H3E H 1.0183 0.6565 0.5545 0.135 Uiso 0.36(3) 1 d PRD . 2
H4E H 0.9469 0.3744 0.5468 0.135 Uiso 0.36(3) 1 d PRD . 2

loop_
_atom_site_aniso_label
_atom_site_aniso_U_11
_atom_site_aniso_U_22
_atom_site_aniso_U_33
_atom_site_aniso_U_23
_atom_site_aniso_U_13
_atom_site_aniso_U_12
O2 0.0172(5) 0.0120(5) 0.0130(5) -0.0048(4) 0.0045(4) -0.0015(4)
C14 0.0105(6) 0.0126(7) 0.0087(6) -0.0001(5) 0.0022(5) 0.0002(5)
Ca1 0.01269(14) 0.00765(13) 0.00758(13) 0.00047(9) 0.00240(10) 0.00100(10)
S1 0.01395(16) 0.01005(16) 0.00745(16) -0.00016(12) 0.00263(12) -0.00051(12)
O3 0.0179(5) 0.0108(5) 0.0174(5) 0.0020(4) 0.0061(4) -0.0021(4)
O1 0.0157(5) 0.0136(5) 0.0094(5) 0.0021(4) 0.0017(4) -0.0001(4)
O6 0.0134(5) 0.0165(5) 0.0092(5) 0.0005(4) 0.0015(4) 0.0019(4)
O4 0.0185(5) 0.0128(5) 0.0169(5) -0.0003(4) 0.0059(4) 0.0032(4)
O5 0.0195(5) 0.0107(5) 0.0104(5) -0.0004(4) 0.0040(4) -0.0023(4)
C11 0.0135(6) 0.0115(6) 0.0079(6) -0.0001(5) 0.0020(5) -0.0012(5)
C12 0.0200(7) 0.0116(7) 0.0103(6) 0.0014(5) 0.0017(5) 0.0036(6)
C5 0.0143(6) 0.0112(6) 0.0084(6) -0.0011(5) 0.0031(5) -0.0004(5)
C8 0.0140(6) 0.0115(6) 0.0076(6) 0.0006(5) 0.0025(5) -0.0003(5)
C2 0.0134(6) 0.0108(6) 0.0097(6) -0.0009(5) 0.0022(5) -0.0009(5)
C3 0.0152(7) 0.0118(7) 0.0140(7) 0.0014(5) 0.0037(5) 0.0018(5)
C4 0.0181(7) 0.0100(6) 0.0129(7) 0.0023(5) 0.0044(6) 0.0016(5)
C9 0.0188(7) 0.0114(7) 0.0107(6) 0.0013(5) 0.0015(5) 0.0024(5)
C7 0.0162(7) 0.0090(6) 0.0118(6) 0.0005(5) 0.0030(5) 0.0000(5)
C13 0.0209(7) 0.0109(7) 0.0111(7) -0.0006(5) 0.0033(6) 0.0032(6)
C1 0.0120(6) 0.0117(6) 0.0100(6) 0.0013(5) 0.0016(5) 0.0001(5)
C6 0.0152(6) 0.0111(6) 0.0127(7) -0.0001(5) 0.0033(5) 0.0014(5)
C10 0.0193(7) 0.0101(6) 0.0115(6) -0.0010(5) 0.0039(5) 0.0011(5)
C1E 0.090(11) 0.074(9) 0.11(2) -0.006(8) 0.030(9) -0.030(8)
C2E 0.098(13) 0.13(2) 0.111(13) 0.022(14) 0.022(12) 0.035(15)

loop_
_atom_type_symbol
_atom_type_description
_atom_type_scat_dispersion_real
_atom_type_scat_dispersion_imag
_atom_type_scat_source
C C 0.0033 0.0016 'International Tables Vol C Tables 4.2.6.8 and 6.1.1.4'
H H 0.0000 0.0000 'International Tables Vol C Tables 4.2.6.8 and 6.1.1.4'
O O 0.0106 0.0060 'International Tables Vol C Tables 4.2.6.8 and 6.1.1.4'
S S 0.1246 0.1234 'International Tables Vol C Tables 4.2.6.8 and 6.1.1.4'
Ca Ca 0.2262 0.3064 'International Tables Vol C Tables 4.2.6.8 and 6.1.1.4'

loop_
_geom_angle_atom_site_label_1
_geom_angle_atom_site_label_2
_geom_angle_atom_site_label_3
_geom_angle
_geom_angle_site_symmetry_1
_geom_angle_site_symmetry_3
C14 O2 Ca1 138.90(10) . 3_666
C14 O2 Ca1 81.68(9) . 4_666
Ca1 O2 Ca1 95.42(4) 3_666 4_666
O2 C14 O1 123.29(14) . .
O2 C14 C11 118.81(13) . .
O1 C14 C11 117.85(13) . .
O2 C14 Ca1 73.58(8) . 4_666
O1 C14 Ca1 53.13(7) . 4_666
C11 C14 Ca1 155.96(10) . 4_666
O3 Ca1 O4 95.50(4) 2_645 2_655
O3 Ca1 O2 169.02(4) 2_645 3_666
O4 Ca1 O2 82.72(4) 2_655 3_666
O3 Ca1 O1 88.73(4) 2_645 3_656
O4 Ca1 O1 175.09(4) 2_655 3_656
O2 Ca1 O1 92.65(4) 3_666 3_656
O3 Ca1 O1 107.31(4) 2_645 4_565
O4 Ca1 O1 74.01(4) 2_655 4_565
O2 Ca1 O1 82.69(4) 3_666 4_565
O1 Ca1 O1 107.14(3) 3_656 4_565
O3 Ca1 O6 80.31(4) 2_645 .
O4 Ca1 O6 90.65(4) 2_655 .
O2 Ca1 O6 88.87(4) 3_666 .
O1 Ca1 O6 87.59(4) 3_656 .
O1 Ca1 O6 163.26(4) 4_565 .
O3 Ca1 O2 72.79(4) 2_645 4_565
O4 Ca1 O2 110.32(4) 2_655 4_565
O2 Ca1 O2 118.02(2) 3_666 4_565
O1 Ca1 O2 73.30(3) 3_656 4_565
O1 Ca1 O2 48.54(3) 4_565 4_565
O6 Ca1 O2 147.01(4) . 4_565
O3 Ca1 C14 86.84(4) 2_645 4_565
O4 Ca1 C14 89.16(4) 2_655 4_565
O2 Ca1 C14 103.93(4) 3_666 4_565
O1 Ca1 C14 93.58(4) 3_656 4_565
O1 Ca1 C14 24.65(4) 4_565 4_565
O6 Ca1 C14 167.07(4) . 4_565
O2 Ca1 C14 24.74(3) 4_565 4_565
O3 Ca1 Ca1 81.59(3) 2_645 2_545
O4 Ca1 Ca1 146.67(3) 2_655 2_545
O2 Ca1 Ca1 105.84(3) 3_666 2_545
O1 Ca1 Ca1 36.51(3) 3_656 2_545
O1 Ca1 Ca1 75.25(3) 4_565 2_545
O6 Ca1 Ca1 121.13(3) . 2_545
O2 Ca1 Ca1 37.01(2) 4_565 2_545
C14 Ca1 Ca1 57.58(3) 4_565 2_545
O3 Ca1 Ca1 141.77(3) 2_645 2
O4 Ca1 Ca1 70.34(3) 2_655 2
O2 Ca1 Ca1 47.57(3) 3_666 2
O1 Ca1 Ca1 107.70(3) 3_656 2
O1 Ca1 Ca1 35.36(3) 4_565 2
O6 Ca1 Ca1 133.11(3) . 2
O2 Ca1 Ca1 79.18(2) 4_565 2
C14 Ca1 Ca1 58.57(3) 4_565 2
Ca1 Ca1 Ca1 91.476(12) 2_545 2
O5 S1 O6 119.27(7) . .
O5 S1 C5 108.25(7) . .
O6 S1 C5 108.26(7) . .
O5 S1 C8 107.60(7) . .
O6 S1 C8 106.40(7) . .
C5 S1 C8 106.36(7) . .
C1 O3 Ca1 145.61(10) . 2_655
C14 O1 Ca1 141.25(10) . 3_656
C14 O1 Ca1 102.22(9) . 4_666
Ca1 O1 Ca1 108.12(4) 3_656 4_666
S1 O6 Ca1 137.60(7) . .
C1 O4 Ca1 172.93(11) . 2_645
C10 C11 C12 120.27(13) . .
C10 C11 C14 119.31(13) . .
C12 C11 C14 120.42(13) . .
C13 C12 C11 119.79(14) . .
C6 C5 C4 121.67(14) . .
C6 C5 S1 119.70(11) . .
C4 C5 S1 118.60(11) . .
C9 C8 C13 121.69(13) . .
C9 C8 S1 119.16(11) . .
C13 C8 S1 119.08(11) . .
C7 C2 C3 119.86(14) . .
C7 C2 C1 119.34(13) . .
C3 C2 C1 120.73(13) . .
C4 C3 C2 120.06(14) . .
C3 C4 C5 119.05(14) . .
C10 C9 C8 118.68(14) . .
C6 C7 C2 120.94(14) . .
C8 C13 C12 119.07(14) . .
O4 C1 O3 126.60(14) . .
O4 C1 C2 116.82(13) . .
O3 C1 C2 116.56(13) . .
C7 C6 C5 118.35(14) . .
C9 C10 C11 120.41(13) . .

loop_
_geom_bond_atom_site_label_1
_geom_bond_atom_site_label_2
_geom_bond_distance
_geom_bond_site_symmetry_2
O2 C14 1.2554(18) .
O2 Ca1 2.3461(11) 3_666
O2 Ca1 2.8772(12) 4_666
C14 O1 1.2665(18) .
C14 C11 1.501(2) .
C14 Ca1 2.9680(15) 4_666
Ca1 O3 2.2880(11) 2_645
Ca1 O4 2.2896(11) 2_655
Ca1 O2 2.3462(11) 3_666
Ca1 O1 2.3632(11) 3_656
Ca1 O1 2.4295(11) 4_565
Ca1 O6 2.4454(11) .
Ca1 O2 2.8772(12) 4_565
Ca1 C14 2.9680(15) 4_565
Ca1 Ca1 3.8805(4) 2_545
Ca1 Ca1 3.8805(4) 2
S1 O5 1.4402(11) .
S1 O6 1.4539(11) .
S1 C5 1.7589(15) .
S1 C8 1.7673(15) .
O3 C1 1.2526(18) .
O3 Ca1 2.2881(11) 2_655
O1 Ca1 2.3632(11) 3_656
O1 Ca1 2.4294(11) 4_666
O4 C1 1.2508(18) .
O4 Ca1 2.2896(11) 2_645
C11 C10 1.393(2) .
C11 C12 1.395(2) .
C12 C13 1.391(2) .
C5 C6 1.393(2) .
C5 C4 1.395(2) .
C8 C9 1.391(2) .
C8 C13 1.391(2) .
C2 C7 1.393(2) .
C2 C3 1.396(2) .
C2 C1 1.515(2) .
C3 C4 1.389(2) .
C9 C10 1.3877(19) .
C7 C6 1.388(2) .
C1E C1E 1.282(3) 3_766
C2E C2E 1.280(3) 3_766

loop_
_cod_changelog_entry_id
_cod_changelog_entry_author
_cod_changelog_entry_date
_cod_changelog_entry_text
1 'Vaitkus, Antanas' 2022-05-09T03:10:00+03:00 'Updated bibliographic information.'
